data_4513099
loop_
_publ_author_name
'Xu, Bing'
'Chen, Qing'
'Hu, Huai-Ming'
'An, Ran'
'Wang, Xiaofang'
'Xue, Ganglin'

_publ_section_title
;
 Hydrothermal Syntheses, Crystal Structures, and Luminescence Properties
 of Lanthanide-Based Coordination Polymers Constructed by Sulfonate
 Functionalized Imidazophenanthroline Derivative Ligand
;
_journal_issue 5
_journal_name_full 'Crystal Growth &amp; Design'
_journal_page_first 2318
_journal_paper_doi 10.1021/acs.cgd.5b00117
_journal_volume 15
_journal_year 2015
_chemical_formula_moiety 'C43 H34 N8 O20 Pr2 S4, 2(H2 O)'
_chemical_formula_sum 'C21.5 H19 N4 O11 Pr S2'
_chemical_formula_weight 714.44
_chemical_name_systematic
; 
 ? 
;
_space_group_IT_number 15
_symmetry_cell_setting monoclinic
_symmetry_space_group_name_Hall '-C 2yc'
_symmetry_space_group_name_H-M 'C 1 2/c 1'
_atom_sites_solution_hydrogens geom
_atom_sites_solution_primary direct
_atom_sites_solution_secondary difmap
_audit_creation_method SHELXL-97
_cell_angle_alpha 90.00
_cell_angle_beta 119.7600(10)
_cell_angle_gamma 90.00
_cell_formula_units_Z 8
_cell_length_a 22.1467(18)
_cell_length_b 16.1377(13)
_cell_length_c 15.4746(13)
_cell_measurement_reflns_used 4488
_cell_measurement_temperature 296(2)
_cell_measurement_theta_max 26.01
_cell_measurement_theta_min 2.57
_cell_volume 4801.2(7)
_computing_cell_refinement 'Bruker SAINT'
_computing_data_collection 'Bruker APEX2'
_computing_data_reduction 'Bruker SAINT'
_computing_molecular_graphics 'Bruker SHELXTL'
_computing_publication_material 'Bruker SHELXTL'
_computing_structure_refinement 'SHELXL-97 (Sheldrick, 1997)'
_computing_structure_solution 'SHELXS-97 (Sheldrick, 1990)'
_diffrn_ambient_temperature 296(2)
_diffrn_measured_fraction_theta_full 0.994
_diffrn_measured_fraction_theta_max 0.994
_diffrn_measurement_device_type 'Bruker APEX-II CCD'
_diffrn_measurement_method '\f and \w scans'
_diffrn_radiation_monochromator graphite
_diffrn_radiation_source 'fine-focus sealed tube'
_diffrn_radiation_type MoK\a
_diffrn_radiation_wavelength 0.71073
_diffrn_reflns_av_R_equivalents 0.0291
_diffrn_reflns_av_sigmaI/netI 0.0365
_diffrn_reflns_limit_h_max 23
_diffrn_reflns_limit_h_min -26
_diffrn_reflns_limit_k_max 17
_diffrn_reflns_limit_k_min -19
_diffrn_reflns_limit_l_max 18
_diffrn_reflns_limit_l_min -16
_diffrn_reflns_number 11647
_diffrn_reflns_theta_full 25.05
_diffrn_reflns_theta_max 25.05
_diffrn_reflns_theta_min 1.85
_diffrn_standards_decay_% 0
_diffrn_standards_interval_count 0
_diffrn_standards_interval_time 0
_diffrn_standards_number 0
_exptl_absorpt_coefficient_mu 2.276
_exptl_absorpt_correction_T_max 0.582
_exptl_absorpt_correction_T_min 0.467
_exptl_absorpt_correction_type multi-scan
_exptl_absorpt_process_details sadabs
_exptl_crystal_colour colorless
_exptl_crystal_density_diffrn 1.977
_exptl_crystal_density_method 'not measured'
_exptl_crystal_description Block
_exptl_crystal_F_000 2840
_exptl_crystal_size_max 0.20
_exptl_crystal_size_mid 0.14
_exptl_crystal_size_min 0.12
_refine_diff_density_max 0.446
_refine_diff_density_min -0.298
_refine_diff_density_rms 0.087
_refine_ls_extinction_method none
_refine_ls_goodness_of_fit_ref 1.036
_refine_ls_hydrogen_treatment mixed
_refine_ls_matrix_type full
_refine_ls_number_parameters 375
_refine_ls_number_reflns 4238
_refine_ls_number_restraints 6
_refine_ls_restrained_S_all 1.036
_refine_ls_R_factor_all 0.0333
_refine_ls_R_factor_gt 0.0273
_refine_ls_shift/su_max 0.000
_refine_ls_shift/su_mean 0.000
_refine_ls_structure_factor_coef Fsqd
_refine_ls_weighting_details 'calc w=1/[\s^2^(Fo^2^)+(0.0302P)^2^+6.7671P] where P=(Fo^2^+2Fc^2^)/3'
_refine_ls_weighting_scheme calc
_refine_ls_wR_factor_gt 0.0641
_refine_ls_wR_factor_ref 0.0674
_reflns_number_gt 3677
_reflns_number_total 4238
_reflns_threshold_expression >2sigma(I)
_cod_data_source_file cg5b00117_si_004.cif
_cod_data_source_block nw1389_0m
_cod_depositor_comments
;
The following automatic conversions were performed:

'_symmetry_cell_setting' value 'Monoclinic' changed to 'monoclinic'
according to
/usr/data/users/saulius/crontab/automatic-downloads/current/ACS/lib/dictionaries/cif_core.dic
dictionary named 'cif_core.dic' version 2.4.2 from 2011-04-26.

Automatic conversion script
Id: cif_fix_values 3271 2015-04-21 07:52:19Z andrius 
;
_cod_original_sg_symbol_H-M C2/c
_cod_original_formula_sum 'C21.50 H19 N4 O11 Pr S2'
_cod_database_code 4513099

loop_
_symmetry_equiv_pos_as_xyz
'x, y, z'
'-x, y, -z+1/2'
'x+1/2, y+1/2, z'
'-x+1/2, y+1/2, -z+1/2'
'-x, -y, -z'
'x, -y, z-1/2'
'-x+1/2, -y+1/2, -z'
'x+1/2, -y+1/2, z-1/2'

loop_
_atom_site_label
_atom_site_type_symbol
_atom_site_fract_x
_atom_site_fract_y
_atom_site_fract_z
_atom_site_U_iso_or_equiv
_atom_site_adp_type
_atom_site_occupancy
_atom_site_symmetry_multiplicity
_atom_site_calc_flag
_atom_site_refinement_flags
Pr1 Pr 0.367538(9) 0.184003(12) 0.295380(14) 0.02254(8) Uani 1 1 d .
S1 S -0.21992(4) 0.17507(5) 0.40196(6) 0.02229(19) Uani 1 1 d .
S2 S -0.00905(4) 0.36097(5) 0.44422(7) 0.0256(2) Uani 1 1 d .
N1 N 0.29432(15) 0.26830(18) 0.3570(2) 0.0255(7) Uani 1 1 d .
N2 N 0.29297(14) 0.10034(18) 0.3612(2) 0.0265(7) Uani 1 1 d .
N3 N 0.07821(15) 0.25727(19) 0.3739(2) 0.0297(7) Uani 1 1 d .
H3A H 0.0633 0.3074 0.3663 0.036 Uiso 1 1 calc R
N4 N 0.08226(15) 0.12019(19) 0.3952(2) 0.0300(7) Uani 1 1 d .
O1 O -0.25945(12) 0.24964(14) 0.35076(18) 0.0277(6) Uani 1 1 d .
O2 O -0.26046(12) 0.10269(14) 0.34798(18) 0.0299(6) Uani 1 1 d .
O3 O -0.19604(13) 0.17407(16) 0.50697(18) 0.0327(6) Uani 1 1 d .
O4 O 0.06052(12) 0.34698(15) 0.52806(17) 0.0293(6) Uani 1 1 d .
O5 O -0.00509(13) 0.39140(16) 0.35850(19) 0.0360(6) Uani 1 1 d .
O6 O -0.05250(14) 0.41136(16) 0.4676(2) 0.0415(7) Uani 1 1 d .
O7 O 0.41207(14) 0.32676(16) 0.3133(2) 0.0443(7) Uani 1 1 d .
O8 O 0.49145(12) 0.23233(16) 0.34484(18) 0.0323(6) Uani 1 1 d .
C1 C 0.2948(2) 0.3507(2) 0.3535(3) 0.0330(9) Uani 1 1 d .
H1 H 0.3307 0.3768 0.3493 0.040 Uiso 1 1 calc R
C2 C 0.2437(2) 0.3998(2) 0.3560(3) 0.0383(10) Uani 1 1 d .
H2 H 0.2463 0.4573 0.3541 0.046 Uiso 1 1 calc R
C3 C 0.1906(2) 0.3637(2) 0.3611(3) 0.0356(9) Uani 1 1 d .
H3 H 0.1558 0.3958 0.3612 0.043 Uiso 1 1 calc R
C4 C 0.18871(18) 0.2771(2) 0.3663(3) 0.0254(8) Uani 1 1 d .
C5 C 0.13718(18) 0.2311(2) 0.3743(3) 0.0266(8) Uani 1 1 d .
C6 C 0.13869(18) 0.1466(2) 0.3866(3) 0.0267(8) Uani 1 1 d .
C7 C 0.19238(17) 0.0983(2) 0.3847(3) 0.0248(8) Uani 1 1 d .
C8 C 0.19747(19) 0.0112(2) 0.3938(3) 0.0311(9) Uani 1 1 d .
H8 H 0.1663 -0.0189 0.4053 0.037 Uiso 1 1 calc R
C9 C 0.2486(2) -0.0277(2) 0.3856(3) 0.0380(10) Uani 1 1 d .
H9 H 0.2528 -0.0851 0.3915 0.046 Uiso 1 1 calc R
C10 C 0.2949(2) 0.0181(2) 0.3684(3) 0.0356(9) Uani 1 1 d .
H10 H 0.3289 -0.0102 0.3615 0.043 Uiso 1 1 calc R
C11 C 0.24261(17) 0.1406(2) 0.3707(2) 0.0220(7) Uani 1 1 d .
C12 C 0.24238(17) 0.2312(2) 0.3650(2) 0.0229(7) Uani 1 1 d .
C13 C 0.04771(18) 0.1893(2) 0.3877(3) 0.0282(8) Uani 1 1 d .
C14 C -0.01828(17) 0.1911(2) 0.3906(3) 0.0255(8) Uani 1 1 d .
C15 C -0.05419(19) 0.1163(2) 0.3714(3) 0.0342(9) Uani 1 1 d .
H15 H -0.0358 0.0697 0.3575 0.041 Uiso 1 1 calc R
C16 C -0.11569(19) 0.1087(2) 0.3723(3) 0.0317(9) Uani 1 1 d .
H16 H -0.1380 0.0577 0.3602 0.038 Uiso 1 1 calc R
C17 C -0.14384(17) 0.1778(2) 0.3913(2) 0.0238(8) Uani 1 1 d .
C18 C -0.11027(17) 0.2535(2) 0.4097(2) 0.0248(8) Uani 1 1 d .
H18 H -0.1300 0.2999 0.4214 0.030 Uiso 1 1 calc R
C19 C -0.04797(17) 0.2607(2) 0.4109(2) 0.0232(8) Uani 1 1 d .
C20 C 0.47336(19) 0.3079(2) 0.3345(3) 0.0290(8) Uani 1 1 d .
C21 C 0.5237(2) 0.3755(2) 0.3454(3) 0.0331(9) Uani 1 1 d .
H21A H 0.5685 0.3507 0.3646 0.040 Uiso 1 1 calc R
H21B H 0.5298 0.4125 0.3986 0.040 Uiso 1 1 calc R
C22 C 0.5000 0.4264(3) 0.2500 0.0348(13) Uani 1 2 d S
H22A H 0.5381 0.4619 0.2593 0.042 Uiso 0.50 1 calc PR
H22B H 0.4619 0.4619 0.2407 0.042 Uiso 0.50 1 calc PR
O9 O 0.38206(14) 0.19358(17) 0.1421(2) 0.0327(6) Uani 1 1 d D
H9A H 0.4215(13) 0.203(2) 0.147(3) 0.039 Uiso 1 1 d D
H9B H 0.3616(19) 0.2321(18) 0.103(2) 0.039 Uiso 1 1 d D
O10 O 0.41267(17) 0.04779(19) 0.2906(2) 0.0473(8) Uani 1 1 d D
H10A H 0.410(3) 0.038(3) 0.236(2) 0.057 Uiso 1 1 d D
H10B H 0.428(2) 0.010(2) 0.331(3) 0.057 Uiso 1 1 d D
O11 O 0.5935(2) 0.0151(2) 0.3814(3) 0.0706(11) Uani 1 1 d D
H11A H 0.563(2) -0.016(3) 0.382(4) 0.085 Uiso 1 1 d D
H11B H 0.611(3) 0.061(2) 0.411(4) 0.085 Uiso 1 1 d D

loop_
_atom_site_aniso_label
_atom_site_aniso_U_11
_atom_site_aniso_U_22
_atom_site_aniso_U_33
_atom_site_aniso_U_23
_atom_site_aniso_U_13
_atom_site_aniso_U_12
Pr1 0.01687(12) 0.02539(12) 0.02785(12) 0.00140(8) 0.01298(9) 0.00146(8)
S1 0.0148(4) 0.0268(5) 0.0268(4) -0.0025(4) 0.0115(4) -0.0023(3)
S2 0.0187(4) 0.0251(5) 0.0340(5) 0.0034(4) 0.0137(4) 0.0014(4)
N1 0.0252(16) 0.0254(17) 0.0333(17) -0.0004(13) 0.0202(14) -0.0010(13)
N2 0.0200(15) 0.0290(17) 0.0359(17) 0.0023(13) 0.0180(13) 0.0044(13)
N3 0.0220(16) 0.0317(18) 0.0446(19) 0.0024(14) 0.0234(14) 0.0048(14)
N4 0.0189(15) 0.0365(18) 0.0395(18) -0.0083(14) 0.0181(14) -0.0027(14)
O1 0.0193(13) 0.0265(13) 0.0374(14) -0.0011(11) 0.0142(11) -0.0001(10)
O2 0.0229(13) 0.0241(13) 0.0428(15) -0.0074(11) 0.0165(12) -0.0045(11)
O3 0.0270(14) 0.0434(16) 0.0292(14) -0.0017(11) 0.0151(11) -0.0030(12)
O4 0.0210(13) 0.0353(14) 0.0285(13) 0.0011(11) 0.0099(11) -0.0046(11)
O5 0.0335(15) 0.0344(15) 0.0387(15) 0.0129(12) 0.0168(12) 0.0016(12)
O6 0.0324(15) 0.0272(15) 0.074(2) -0.0069(14) 0.0331(15) -0.0002(12)
O7 0.0304(16) 0.0381(17) 0.075(2) -0.0019(14) 0.0345(15) 0.0001(13)
O8 0.0233(14) 0.0369(16) 0.0376(15) 0.0049(12) 0.0160(11) -0.0014(12)
C1 0.034(2) 0.029(2) 0.047(2) -0.0029(18) 0.0277(19) -0.0057(17)
C2 0.046(3) 0.024(2) 0.060(3) 0.0028(19) 0.038(2) 0.0030(18)
C3 0.035(2) 0.027(2) 0.054(3) 0.0017(18) 0.029(2) 0.0079(17)
C4 0.0265(19) 0.0247(19) 0.0314(19) -0.0003(15) 0.0192(16) 0.0030(16)
C5 0.0217(18) 0.032(2) 0.032(2) -0.0009(16) 0.0184(16) 0.0016(16)
C6 0.0173(18) 0.034(2) 0.033(2) 0.0004(16) 0.0149(15) -0.0008(16)
C7 0.0196(18) 0.030(2) 0.0289(19) 0.0011(15) 0.0149(15) 0.0019(15)
C8 0.026(2) 0.027(2) 0.049(2) 0.0055(17) 0.0251(18) -0.0022(16)
C9 0.038(2) 0.024(2) 0.061(3) 0.0061(19) 0.031(2) 0.0034(18)
C10 0.031(2) 0.027(2) 0.059(3) 0.0078(18) 0.030(2) 0.0067(17)
C11 0.0171(17) 0.0269(19) 0.0227(17) 0.0005(15) 0.0103(14) 0.0008(15)
C12 0.0195(18) 0.0287(19) 0.0248(18) 0.0016(15) 0.0142(15) 0.0016(15)
C13 0.0202(19) 0.033(2) 0.034(2) -0.0003(16) 0.0152(16) 0.0011(16)
C14 0.0169(18) 0.034(2) 0.0267(19) -0.0025(15) 0.0113(15) -0.0013(15)
C15 0.027(2) 0.033(2) 0.050(2) -0.0112(18) 0.0239(18) -0.0016(17)
C16 0.0241(19) 0.030(2) 0.045(2) -0.0128(17) 0.0205(17) -0.0068(16)
C17 0.0153(17) 0.033(2) 0.0224(17) -0.0013(15) 0.0091(14) -0.0009(15)
C18 0.0167(17) 0.029(2) 0.0293(19) -0.0033(15) 0.0120(15) 0.0020(15)
C19 0.0173(17) 0.0283(19) 0.0236(17) 0.0008(15) 0.0099(14) -0.0013(15)
C20 0.024(2) 0.038(2) 0.0268(19) -0.0014(17) 0.0134(16) -0.0018(17)
C21 0.029(2) 0.034(2) 0.035(2) -0.0044(17) 0.0142(17) -0.0038(17)
C22 0.031(3) 0.030(3) 0.044(3) 0.000 0.019(3) 0.000
O9 0.0228(14) 0.0406(17) 0.0362(15) 0.0083(12) 0.0158(12) 0.0007(12)
O10 0.054(2) 0.0354(18) 0.052(2) 0.0083(15) 0.0261(17) 0.0168(15)
O11 0.097(3) 0.047(2) 0.091(3) 0.002(2) 0.064(3) -0.006(2)

loop_
_atom_type_symbol
_atom_type_description
_atom_type_scat_dispersion_real
_atom_type_scat_dispersion_imag
_atom_type_scat_source
C C 0.0033 0.0016 'International Tables Vol C Tables 4.2.6.8 and 6.1.1.4'
H H 0.0000 0.0000 'International Tables Vol C Tables 4.2.6.8 and 6.1.1.4'
N N 0.0061 0.0033 'International Tables Vol C Tables 4.2.6.8 and 6.1.1.4'
O O 0.0106 0.0060 'International Tables Vol C Tables 4.2.6.8 and 6.1.1.4'
Pr Pr -0.2180 2.8214 'International Tables Vol C Tables 4.2.6.8 and 6.1.1.4'
S S 0.1246 0.1234 'International Tables Vol C Tables 4.2.6.8 and 6.1.1.4'

loop_
_geom_angle_atom_site_label_1
_geom_angle_atom_site_label_2
_geom_angle_atom_site_label_3
_geom_angle
_geom_angle_site_symmetry_1
_geom_angle_site_symmetry_3
O10 Pr1 O4 78.39(10) . 7_556
O10 Pr1 O7 134.46(11) . .
O4 Pr1 O7 93.61(9) 7_556 .
O10 Pr1 O9 77.45(10) . .
O4 Pr1 O9 137.83(8) 7_556 .
O7 Pr1 O9 79.65(10) . .
O10 Pr1 O1 124.31(9) . 2
O4 Pr1 O1 151.35(8) 7_556 2
O7 Pr1 O1 81.94(9) . 2
O9 Pr1 O1 69.44(8) . 2
O10 Pr1 O8 83.65(10) . .
O4 Pr1 O8 73.84(8) 7_556 .
O7 Pr1 O8 51.44(9) . .
O9 Pr1 O8 69.56(8) . .
O1 Pr1 O8 121.78(8) 2 .
O10 Pr1 N1 144.62(10) . .
O4 Pr1 N1 82.96(9) 7_556 .
O7 Pr1 N1 76.12(9) . .
O9 Pr1 N1 133.64(9) . .
O1 Pr1 N1 68.46(8) 2 .
O8 Pr1 N1 119.53(9) . .
O10 Pr1 O2 74.79(9) . 2
O4 Pr1 O2 130.67(8) 7_556 2
O7 Pr1 O2 134.21(9) . 2
O9 Pr1 O2 74.07(8) . 2
O1 Pr1 O2 54.00(7) 2 2
O8 Pr1 O2 140.88(8) . 2
N1 Pr1 O2 95.90(8) . 2
O10 Pr1 N2 84.09(10) . .
O4 Pr1 N2 69.85(8) 7_556 .
O7 Pr1 N2 135.34(9) . .
O9 Pr1 N2 139.96(9) . .
O1 Pr1 N2 93.51(8) 2 .
O8 Pr1 N2 143.29(8) . .
N1 Pr1 N2 61.22(9) . .
O2 Pr1 N2 66.87(8) 2 .
O10 Pr1 S1 99.89(8) . 2
O4 Pr1 S1 148.85(6) 7_556 2
O7 Pr1 S1 108.26(7) . 2
O9 Pr1 S1 69.76(6) . 2
O1 Pr1 S1 26.97(5) 2 2
O8 Pr1 S1 137.24(6) . 2
N1 Pr1 S1 81.18(6) . 2
O2 Pr1 S1 27.04(5) 2 2
N2 Pr1 S1 79.02(6) . 2
O3 S1 O2 114.53(15) . .
O3 S1 O1 113.93(15) . .
O2 S1 O1 108.37(14) . .
O3 S1 C17 105.77(16) . .
O2 S1 C17 108.07(15) . .
O1 S1 C17 105.62(15) . .
O3 S1 Pr1 135.36(11) . 2
O2 S1 Pr1 55.87(10) . 2
O1 S1 Pr1 52.50(9) . 2
C17 S1 Pr1 118.74(11) . 2
O6 S2 O4 114.08(16) . .
O6 S2 O5 112.88(17) . .
O4 S2 O5 110.36(15) . .
O6 S2 C19 107.34(16) . .
O4 S2 C19 105.20(15) . .
O5 S2 C19 106.33(16) . .
C1 N1 C12 117.9(3) . .
C1 N1 Pr1 118.9(2) . .
C12 N1 Pr1 120.5(2) . .
C10 N2 C11 117.5(3) . .
C10 N2 Pr1 122.0(2) . .
C11 N2 Pr1 119.4(2) . .
C13 N3 C5 107.3(3) . .
C13 N3 H3A 126.3 . .
C5 N3 H3A 126.3 . .
C13 N4 C6 104.0(3) . .
S1 O1 Pr1 100.53(11) . 2
S1 O2 Pr1 97.09(12) . 2
S2 O4 Pr1 147.61(16) . 7_556
C20 O7 Pr1 97.0(2) . .
C20 O8 Pr1 91.7(2) . .
N1 C1 C2 122.9(4) . .
N1 C1 H1 118.5 . .
C2 C1 H1 118.5 . .
C3 C2 C1 119.8(4) . .
C3 C2 H2 120.1 . .
C1 C2 H2 120.1 . .
C2 C3 C4 119.1(4) . .
C2 C3 H3 120.5 . .
C4 C3 H3 120.5 . .
C3 C4 C12 118.3(3) . .
C3 C4 C5 125.2(3) . .
C12 C4 C5 116.6(3) . .
N3 C5 C6 105.3(3) . .
N3 C5 C4 130.2(3) . .
C6 C5 C4 124.5(3) . .
C5 C6 N4 110.9(3) . .
C5 C6 C7 120.0(3) . .
N4 C6 C7 129.1(3) . .
C11 C7 C8 117.9(3) . .
C11 C7 C6 117.7(3) . .
C8 C7 C6 124.4(3) . .
C9 C8 C7 118.8(3) . .
C9 C8 H8 120.6 . .
C7 C8 H8 120.6 . .
C8 C9 C10 120.0(4) . .
C8 C9 H9 120.0 . .
C10 C9 H9 120.0 . .
N2 C10 C9 123.3(4) . .
N2 C10 H10 118.4 . .
C9 C10 H10 118.4 . .
N2 C11 C7 122.5(3) . .
N2 C11 C12 116.7(3) . .
C7 C11 C12 120.9(3) . .
N1 C12 C4 121.9(3) . .
N1 C12 C11 118.0(3) . .
C4 C12 C11 120.1(3) . .
N4 C13 N3 112.5(3) . .
N4 C13 C14 123.2(3) . .
N3 C13 C14 124.3(3) . .
C15 C14 C19 117.1(3) . .
C15 C14 C13 116.4(3) . .
C19 C14 C13 126.5(3) . .
C16 C15 C14 122.7(3) . .
C16 C15 H15 118.7 . .
C14 C15 H15 118.7 . .
C15 C16 C17 119.0(3) . .
C15 C16 H16 120.5 . .
C17 C16 H16 120.5 . .
C16 C17 C18 120.2(3) . .
C16 C17 S1 123.4(3) . .
C18 C17 S1 116.2(3) . .
C19 C18 C17 120.7(3) . .
C19 C18 H18 119.6 . .
C17 C18 H18 119.6 . .
C18 C19 C14 120.2(3) . .
C18 C19 S2 114.7(3) . .
C14 C19 S2 125.0(3) . .
O7 C20 O8 119.7(3) . .
O7 C20 C21 119.6(3) . .
O8 C20 C21 120.8(3) . .
C20 C21 C22 113.5(3) . .
C20 C21 H21A 108.9 . .
C22 C21 H21A 108.9 . .
C20 C21 H21B 108.9 . .
C22 C21 H21B 108.9 . .
H21A C21 H21B 107.7 . .
C21 C22 C21 115.4(4) . 2_655
C21 C22 H22A 108.4 . .
C21 C22 H22A 108.4 2_655 .
C21 C22 H22B 108.4 . .
C21 C22 H22B 108.4 2_655 .
H22A C22 H22B 107.5 . .
Pr1 O9 H9A 122(3) . .
Pr1 O9 H9B 117(3) . .
H9A O9 H9B 96(4) . .
Pr1 O10 H10A 113(3) . .
Pr1 O10 H10B 132(3) . .
H10A O10 H10B 115(5) . .
H11A O11 H11B 131(6) . .

loop_
_geom_bond_atom_site_label_1
_geom_bond_atom_site_label_2
_geom_bond_distance
_geom_bond_site_symmetry_2
Pr1 O10 2.431(3) .
Pr1 O4 2.435(2) 7_556
Pr1 O7 2.467(3) .
Pr1 O9 2.551(3) .
Pr1 O1 2.568(2) 2
Pr1 O8 2.577(2) .
Pr1 N1 2.631(3) .
Pr1 O2 2.654(2) 2
Pr1 N2 2.694(3) .
Pr1 S1 3.1817(9) 2
S1 O3 1.438(3) .
S1 O2 1.457(2) .
S1 O1 1.468(2) .
S1 C17 1.773(4) .
S1 Pr1 3.1817(9) 2
S2 O6 1.436(3) .
S2 O4 1.457(2) .
S2 O5 1.457(3) .
S2 C19 1.785(4) .
N1 C1 1.332(5) .
N1 C12 1.356(4) .
N2 C10 1.331(4) .
N2 C11 1.360(4) .
N3 C13 1.359(5) .
N3 C5 1.370(4) .
N3 H3A 0.8600 .
N4 C13 1.325(4) .
N4 C6 1.388(4) .
O1 Pr1 2.568(2) 2
O2 Pr1 2.654(2) 2
O4 Pr1 2.435(2) 7_556
O7 C20 1.265(5) .
O8 C20 1.269(4) .
C1 C2 1.396(5) .
C1 H1 0.9300 .
C2 C3 1.350(5) .
C2 H2 0.9300 .
C3 C4 1.402(5) .
C3 H3 0.9300 .
C4 C12 1.409(5) .
C4 C5 1.417(5) .
C5 C6 1.375(5) .
C6 C7 1.434(5) .
C7 C11 1.410(5) .
C7 C8 1.411(5) .
C8 C9 1.355(5) .
C8 H8 0.9300 .
C9 C10 1.394(5) .
C9 H9 0.9300 .
C10 H10 0.9300 .
C11 C12 1.464(5) .
C13 C14 1.484(5) .
C14 C15 1.393(5) .
C14 C19 1.414(5) .
C15 C16 1.374(5) .
C15 H15 0.9300 .
C16 C17 1.379(5) .
C16 H16 0.9300 .
C17 C18 1.384(5) .
C18 C19 1.376(5) .
C18 H18 0.9300 .
C20 C21 1.508(5) .
C21 C22 1.536(5) .
C21 H21A 0.9700 .
C21 H21B 0.9700 .
C22 C21 1.536(5) 2_655
C22 H22A 0.9700 .
C22 H22B 0.9700 .
O9 H9A 0.850(19) .
O9 H9B 0.831(19) .
O10 H10A 0.835(19) .
O10 H10B 0.817(19) .
O11 H11A 0.85(2) .
O11 H11B 0.85(2) .

loop_
_geom_hbond_atom_site_label_D
_geom_hbond_atom_site_label_H
_geom_hbond_atom_site_label_A
_geom_hbond_distance_DH
_geom_hbond_distance_HA
_geom_hbond_distance_DA
_geom_hbond_angle_DHA
_geom_hbond_site_symmetry_A
N3 H3A O5 0.86 1.99 2.777(4) 151.5 .
O9 H9A O8 0.850(19) 1.93(2) 2.778(4) 176(4) 2_655
O9 H9B O3 0.831(19) 2.06(2) 2.887(4) 175(4) 8
O10 H10A O11 0.835(19) 1.81(2) 2.648(5) 179(6) 2_655
O10 H10B O5 0.817(19) 2.33(4) 2.982(4) 137(4) 3_545
O10 H10B O6 0.817(19) 2.50(2) 3.294(4) 163(5) 3_545
O11 H11A O5 0.85(2) 2.02(2) 2.848(5) 165(6) 3_545
O11 H11B O9 0.85(2) 2.33(4) 2.986(4) 135(5) 2_655

loop_
_geom_torsion_atom_site_label_1
_geom_torsion_atom_site_label_2
_geom_torsion_atom_site_label_3
_geom_torsion_atom_site_label_4
_geom_torsion
_geom_torsion_site_symmetry_1
_geom_torsion_site_symmetry_4
O10 Pr1 N1 C1 168.3(2) . .
O4 Pr1 N1 C1 109.9(3) 7_556 .
O7 Pr1 N1 C1 14.4(3) . .
O9 Pr1 N1 C1 -46.2(3) . .
O1 Pr1 N1 C1 -72.3(3) 2 .
O8 Pr1 N1 C1 43.0(3) . .
O2 Pr1 N1 C1 -119.8(3) 2 .
N2 Pr1 N1 C1 -179.3(3) . .
S1 Pr1 N1 C1 -97.0(3) 2 .
O10 Pr1 N1 C12 -30.3(3) . .
O4 Pr1 N1 C12 -88.7(2) 7_556 .
O7 Pr1 N1 C12 175.8(3) . .
O9 Pr1 N1 C12 115.2(2) . .
O1 Pr1 N1 C12 89.1(3) 2 .
O8 Pr1 N1 C12 -155.6(2) . .
O2 Pr1 N1 C12 41.6(3) 2 .
N2 Pr1 N1 C12 -17.9(2) . .
S1 Pr1 N1 C12 64.4(2) 2 .
O10 Pr1 N2 C10 -3.6(3) . .
O4 Pr1 N2 C10 -83.4(3) 7_556 .
O7 Pr1 N2 C10 -157.4(3) . .
O9 Pr1 N2 C10 58.8(3) . .
O1 Pr1 N2 C10 120.5(3) 2 .
O8 Pr1 N2 C10 -74.6(3) . .
N1 Pr1 N2 C10 -176.4(3) . .
O2 Pr1 N2 C10 72.3(3) 2 .
S1 Pr1 N2 C10 97.7(3) 2 .
O10 Pr1 N2 C11 -171.6(3) . .
O4 Pr1 N2 C11 108.6(2) 7_556 .
O7 Pr1 N2 C11 34.6(3) . .
O9 Pr1 N2 C11 -109.2(2) . .
O1 Pr1 N2 C11 -47.5(2) 2 .
O8 Pr1 N2 C11 117.3(2) . .
N1 Pr1 N2 C11 15.6(2) . .
O2 Pr1 N2 C11 -95.7(2) 2 .
S1 Pr1 N2 C11 -70.3(2) 2 .
O3 S1 O1 Pr1 -129.85(13) . 2
O2 S1 O1 Pr1 -1.10(16) . 2
C17 S1 O1 Pr1 114.51(13) . 2
O3 S1 O2 Pr1 129.46(13) . 2
O1 S1 O2 Pr1 1.06(16) . 2
C17 S1 O2 Pr1 -112.95(14) . 2
O6 S2 O4 Pr1 42.0(3) . 7_556
O5 S2 O4 Pr1 170.3(3) . 7_556
C19 S2 O4 Pr1 -75.4(3) . 7_556
O10 Pr1 O7 C20 -9.1(3) . .
O4 Pr1 O7 C20 68.2(2) 7_556 .
O9 Pr1 O7 C20 -69.8(2) . .
O1 Pr1 O7 C20 -140.3(2) 2 .
O8 Pr1 O7 C20 2.2(2) . .
N1 Pr1 O7 C20 150.0(2) . .
O2 Pr1 O7 C20 -125.3(2) 2 .
N2 Pr1 O7 C20 132.9(2) . .
S1 Pr1 O7 C20 -134.3(2) 2 .
O10 Pr1 O8 C20 169.7(2) . .
O4 Pr1 O8 C20 -110.5(2) 7_556 .
O7 Pr1 O8 C20 -2.2(2) . .
O9 Pr1 O8 C20 90.8(2) . .
O1 Pr1 O8 C20 43.0(2) 2 .
N1 Pr1 O8 C20 -38.6(2) . .
O2 Pr1 O8 C20 113.5(2) 2 .
N2 Pr1 O8 C20 -119.1(2) . .
S1 Pr1 O8 C20 72.0(2) 2 .
C12 N1 C1 C2 -1.2(5) . .
Pr1 N1 C1 C2 160.7(3) . .
N1 C1 C2 C3 -0.6(6) . .
C1 C2 C3 C4 1.5(6) . .
C2 C3 C4 C12 -0.6(5) . .
C2 C3 C4 C5 178.4(4) . .
C13 N3 C5 C6 1.2(4) . .
C13 N3 C5 C4 -177.6(4) . .
C3 C4 C5 N3 3.5(6) . .
C12 C4 C5 N3 -177.4(3) . .
C3 C4 C5 C6 -175.0(4) . .
C12 C4 C5 C6 4.0(5) . .
N3 C5 C6 N4 -0.8(4) . .
C4 C5 C6 N4 178.0(3) . .
N3 C5 C6 C7 176.5(3) . .
C4 C5 C6 C7 -4.6(6) . .
C13 N4 C6 C5 0.1(4) . .
C13 N4 C6 C7 -176.9(4) . .
C5 C6 C7 C11 0.4(5) . .
N4 C6 C7 C11 177.2(3) . .
C5 C6 C7 C8 -178.2(4) . .
N4 C6 C7 C8 -1.4(6) . .
C11 C7 C8 C9 -2.1(5) . .
C6 C7 C8 C9 176.5(4) . .
C7 C8 C9 C10 -0.1(6) . .
C11 N2 C10 C9 -0.5(6) . .
Pr1 N2 C10 C9 -168.7(3) . .
C8 C9 C10 N2 1.4(7) . .
C10 N2 C11 C7 -1.9(5) . .
Pr1 N2 C11 C7 166.7(2) . .
C10 N2 C11 C12 178.6(3) . .
Pr1 N2 C11 C12 -12.9(4) . .
C8 C7 C11 N2 3.2(5) . .
C6 C7 C11 N2 -175.6(3) . .
C8 C7 C11 C12 -177.3(3) . .
C6 C7 C11 C12 4.0(5) . .
C1 N1 C12 C4 2.2(5) . .
Pr1 N1 C12 C4 -159.4(3) . .
C1 N1 C12 C11 -178.8(3) . .
Pr1 N1 C12 C11 19.6(4) . .
C3 C4 C12 N1 -1.3(5) . .
C5 C4 C12 N1 179.6(3) . .
C3 C4 C12 C11 179.7(3) . .
C5 C4 C12 C11 0.6(5) . .
N2 C11 C12 N1 -4.0(4) . .
C7 C11 C12 N1 176.4(3) . .
N2 C11 C12 C4 175.0(3) . .
C7 C11 C12 C4 -4.5(5) . .
C6 N4 C13 N3 0.7(4) . .
C6 N4 C13 C14 178.6(3) . .
C5 N3 C13 N4 -1.2(4) . .
C5 N3 C13 C14 -179.1(3) . .
N4 C13 C14 C15 -18.8(5) . .
N3 C13 C14 C15 158.9(4) . .
N4 C13 C14 C19 161.0(4) . .
N3 C13 C14 C19 -21.3(6) . .
C19 C14 C15 C16 -0.3(6) . .
C13 C14 C15 C16 179.5(4) . .
C14 C15 C16 C17 1.0(6) . .
C15 C16 C17 C18 -0.3(6) . .
C15 C16 C17 S1 -176.1(3) . .
O3 S1 C17 C16 99.4(3) . .
O2 S1 C17 C16 -23.7(4) . .
O1 S1 C17 C16 -139.5(3) . .
Pr1 S1 C17 C16 -84.1(3) 2 .
O3 S1 C17 C18 -76.5(3) . .
O2 S1 C17 C18 160.4(3) . .
O1 S1 C17 C18 44.6(3) . .
Pr1 S1 C17 C18 100.0(3) 2 .
C16 C17 C18 C19 -1.0(5) . .
S1 C17 C18 C19 175.0(3) . .
C17 C18 C19 C14 1.7(5) . .
C17 C18 C19 S2 -175.9(3) . .
C15 C14 C19 C18 -1.1(5) . .
C13 C14 C19 C18 179.1(3) . .
C15 C14 C19 S2 176.3(3) . .
C13 C14 C19 S2 -3.5(5) . .
O6 S2 C19 C18 2.9(3) . .
O4 S2 C19 C18 124.7(3) . .
O5 S2 C19 C18 -118.2(3) . .
O6 S2 C19 C14 -174.6(3) . .
O4 S2 C19 C14 -52.8(3) . .
O5 S2 C19 C14 64.3(3) . .
Pr1 O7 C20 O8 -4.0(4) . .
Pr1 O7 C20 C21 174.9(3) . .
Pr1 O8 C20 O7 3.8(4) . .
Pr1 O8 C20 C21 -175.1(3) . .
O7 C20 C21 C22 -61.2(5) . .
O8 C20 C21 C22 117.7(4) . .
C20 C21 C22 C21 -48.8(2) . 2_655
